data_7118629
loop_
_publ_author_name
'Vonci, Michele'
'Giansiracusa, Marcus J.'
'Gable, Robert W.'
'Van den Heuvel, Willem'
'Latham, Kay'
'Moubaraki, Boujemaa'
'Murray, Keith S.'
'Yu, Dehong'
'Mole, Richard A.'
'Soncini, Alessandro'
'Boskovic, Colette'

_publ_section_title
;
 Ab initio calculations as a quantitative tool in the inelastic neutron
 scattering study of a single-molecule magnet analogue.
;
_journal_issue 10
_journal_name_full 'Chemical communications (Cambridge, England)'
_journal_page_first 2091
_journal_page_last 2094
_journal_paper_doi 10.1039/c5cc07541f
_journal_volume 52
_journal_year 2016
_chemical_formula_moiety 'Na9 O68 Tb W10, 3(O)'
_chemical_formula_sum 'H70 Na9 O71 Tb W10'
_chemical_formula_weight 3410.89
_chemical_name_systematic 'Sodium terbium tungsten oxide hydrate'
_space_group_crystal_system triclinic
_space_group_IT_number 2
_space_group_name_Hall '-P 1'
_space_group_name_H-M_alt 'P -1'
_atom_sites_solution_primary direct
_audit_creation_date
;
'Fri Feb 13 10:28:49 2015'
;
_audit_creation_method
;
CrysAlisPro, Agilent Technologies,
Version 1.171.37.34 (release 22-05-2014 CrysAlis171 .NET)
(compiled May 22 2014,16:03:01)
;
_cell_angle_alpha 82.857(3)
_cell_angle_beta 74.521(3)
_cell_angle_gamma 88.927(3)
_cell_formula_units_Z 2
_cell_length_a 12.7251(4)
_cell_length_b 13.0624(4)
_cell_length_c 20.4974(7)
_cell_measurement_reflns_used 11292
_cell_measurement_temperature 130.01(10)
_cell_measurement_theta_max 71.6930
_cell_measurement_theta_min 4.2960
_cell_volume 3257.65(19)
_computing_cell_refinement
;
CrysAlisPro, Agilent Technologies,
Version 1.171.37.34 (release 22-05-2014 CrysAlis171 .NET)
(compiled May 22 2014,16:03:01)
;
_computing_data_collection
;
CrysAlisPro, Agilent Technologies,
Version 1.171.37.34 (release 22-05-2014 CrysAlis171 .NET)
(compiled May 22 2014,16:03:01)
;
_computing_data_reduction
;
CrysAlisPro, Agilent Technologies,
Version 1.171.37.34 (release 22-05-2014 CrysAlis171 .NET)
(compiled May 22 2014,16:03:01)
;
_computing_molecular_graphics 'Olex2 (Dolomanov et al., 2009)'
_computing_publication_material 'Olex2 (Dolomanov et al., 2009)'
_computing_structure_refinement 'ShelXL (Sheldrick, 2008)'
_computing_structure_solution 'ShelXT (Sheldrick, 2015)'
_diffrn_ambient_environment air
_diffrn_ambient_pressure 101
_diffrn_ambient_temperature 130.01(10)
_diffrn_detector 'CCD plate'
_diffrn_detector_area_resol_mean 10.2273
_diffrn_detector_type Atlas
_diffrn_measured_fraction_theta_full 0.974
_diffrn_measured_fraction_theta_max 0.953
_diffrn_measurement_details
;
  1 omega   30.00   83.00   1.0000    5.0000
omega____ theta____ kappa____ phi______ frames
    -      108.8334  -30.0000  120.0000 53

  2 omega   38.00   99.00   1.0000    5.0000
omega____ theta____ kappa____ phi______ frames
    -      108.8334  -45.0000   60.0000 61

  3 omega   60.00  116.00   1.0000    5.0000
omega____ theta____ kappa____ phi______ frames
    -      108.8334 -111.0000  -30.0000 56

  4 omega   51.00  114.00   1.0000    5.0000
omega____ theta____ kappa____ phi______ frames
    -      108.8334 -111.0000 -150.0000 63

  5 omega   48.00   79.00   1.0000    7.5000
omega____ theta____ kappa____ phi______ frames
    -       36.1031 -125.0000 -180.0000 31

  6 omega   14.00   80.00   1.0000    7.5000
omega____ theta____ kappa____ phi______ frames
    -       36.1031  -99.0000 -120.0000 66

  7 omega   37.00   89.00   1.0000    5.0000
omega____ theta____ kappa____ phi______ frames
    -      108.8334  -30.0000    0.0000 52

  8 omega   51.00  109.00   1.0000    5.0000
omega____ theta____ kappa____ phi______ frames
    -      108.8334  -94.0000   90.0000 58

  9 omega   39.00  103.00   1.0000    5.0000
omega____ theta____ kappa____ phi______ frames
    -      108.8334  -94.0000    0.0000 64

 10 omega   47.00  178.00   1.0000    5.0000
omega____ theta____ kappa____ phi______ frames
    -      108.8334    0.0000    0.0000 131

 11 omega  120.00  178.00   1.0000    5.0000
omega____ theta____ kappa____ phi______ frames
    -      108.8334   45.0000   30.0000 58

 12 omega  147.00  172.00   1.0000    5.0000
omega____ theta____ kappa____ phi______ frames
    -      108.8334  111.0000  -90.0000 25

 13 omega  103.00  129.00   1.0000    5.0000
omega____ theta____ kappa____ phi______ frames
    -      108.8334  111.0000  -90.0000 26

 14 omega   79.00  127.00   1.0000    5.0000
omega____ theta____ kappa____ phi______ frames
    -      108.8334   45.0000   60.0000 48

 15 omega   28.00   83.00   1.0000    5.0000
omega____ theta____ kappa____ phi______ frames
    -      108.8334  -30.0000  -60.0000 55

 16 omega   29.00   72.00   1.0000    5.0000
omega____ theta____ kappa____ phi______ frames
    -      108.8334  -94.0000   60.0000 43

 17 omega   24.00   83.00   1.0000    7.5000
omega____ theta____ kappa____ phi______ frames
    -       36.1031 -125.0000   60.0000 59

 18 omega   -6.00   69.00   1.0000    7.5000
omega____ theta____ kappa____ phi______ frames
    -       36.1031  -57.0000    0.0000 75

 19 omega   25.00   97.00   1.0000    5.0000
omega____ theta____ kappa____ phi______ frames
    -      108.8334  -45.0000 -120.0000 72

 20 omega   21.00   89.00   1.0000    5.0000
omega____ theta____ kappa____ phi______ frames
    -      108.8334  -94.0000 -120.0000 68

 21 omega   16.00  120.00   1.0000    7.5000
omega____ theta____ kappa____ phi______ frames
    -       36.1031   37.0000 -180.0000 104

 22 omega   -6.00   27.00   1.0000    7.5000
omega____ theta____ kappa____ phi______ frames
    -      -36.1031   19.0000   30.0000 33

 23 omega  -35.00  -10.00   1.0000    7.5000
omega____ theta____ kappa____ phi______ frames
    -       36.1031  -57.0000    0.0000 25

 24 omega  -46.00   66.00   1.0000    7.5000
omega____ theta____ kappa____ phi______ frames
    -       36.1031  -37.0000 -120.0000 112

 25 omega -109.00  -79.00   1.0000    7.5000
omega____ theta____ kappa____ phi______ frames
    -      -36.1031  -99.0000   90.0000 30

 26 omega -117.00  -76.00   1.0000    7.5000
omega____ theta____ kappa____ phi______ frames
    -      -36.1031 -125.0000   60.0000 41

 27 omega -119.00  -77.00   1.0000    7.5000
omega____ theta____ kappa____ phi______ frames
    -      -36.1031 -125.0000  -60.0000 42
;
_diffrn_measurement_device 'four-circle diffractometer'
_diffrn_measurement_device_type 'SuperNova, Dual, Cu at zero, Atlas'
_diffrn_measurement_method '\w scans'
_diffrn_orient_matrix_UB_11 0.0205356000
_diffrn_orient_matrix_UB_12 0.1058701000
_diffrn_orient_matrix_UB_13 0.0204756000
_diffrn_orient_matrix_UB_21 0.0911337000
_diffrn_orient_matrix_UB_22 0.0235002000
_diffrn_orient_matrix_UB_23 -0.0667577000
_diffrn_orient_matrix_UB_31 -0.0840078000
_diffrn_orient_matrix_UB_32 0.0486864000
_diffrn_orient_matrix_UB_33 -0.0360700000
_diffrn_radiation_monochromator mirror
_diffrn_radiation_probe x-ray
_diffrn_radiation_type CuK\a
_diffrn_radiation_wavelength 1.54184
_diffrn_reflns_av_R_equivalents 0.0454
_diffrn_reflns_av_unetI/netI 0.0425
_diffrn_reflns_Laue_measured_fraction_full 0.974
_diffrn_reflns_Laue_measured_fraction_max 0.953
_diffrn_reflns_limit_h_max 15
_diffrn_reflns_limit_h_min -15
_diffrn_reflns_limit_k_max 16
_diffrn_reflns_limit_k_min -16
_diffrn_reflns_limit_l_max 25
_diffrn_reflns_limit_l_min -24
_diffrn_reflns_number 22002
_diffrn_reflns_point_group_measured_fraction_full 0.974
_diffrn_reflns_point_group_measured_fraction_max 0.953
_diffrn_reflns_theta_full 68.000
_diffrn_reflns_theta_max 71.716
_diffrn_reflns_theta_min 3.410
_diffrn_source 'sealed X-ray tube'
_diffrn_source_type 'SuperNova (Cu) X-ray Source'
_exptl_absorpt_coefficient_mu 38.720
_exptl_absorpt_correction_T_max 0.410
_exptl_absorpt_correction_T_min 0.039
_exptl_absorpt_correction_type gaussian
_exptl_absorpt_process_details
;
CrysAlisPro, Agilent Technologies,
Version 1.171.37.34 (release 22-05-2014 CrysAlis171 .NET)
(compiled May 22 2014,16:03:01)
Numerical absorption correction based on gaussian integration over
            a multifaceted crystal model
Empirical absorption correction using spherical harmonics,
 implemented in SCALE3 ABSPACK scaling algorithm.
;
_exptl_crystal_colour 'clear light colourless'
_exptl_crystal_colour_lustre clear
_exptl_crystal_colour_modifier light
_exptl_crystal_colour_primary colourless
_exptl_crystal_density_diffrn 3.477
_exptl_crystal_description 'flat blades'
_exptl_crystal_F_000 3084
_exptl_crystal_size_max 0.1723
_exptl_crystal_size_mid 0.1367
_exptl_crystal_size_min 0.0300
_refine_diff_density_max 2.555
_refine_diff_density_min -3.026
_refine_diff_density_rms 0.457
_refine_ls_extinction_method none
_refine_ls_goodness_of_fit_ref 1.085
_refine_ls_hydrogen_treatment undef
_refine_ls_matrix_type full
_refine_ls_number_parameters 820
_refine_ls_number_reflns 12145
_refine_ls_number_restraints 0
_refine_ls_restrained_S_all 1.085
_refine_ls_R_factor_all 0.0501
_refine_ls_R_factor_gt 0.0476
_refine_ls_shift/su_max 0.002
_refine_ls_shift/su_mean 0.000
_refine_ls_structure_factor_coef Fsqd
_refine_ls_weighting_details 'w=1/[\s^2^(Fo^2^)+(0.0943P)^2^] where P=(Fo^2^+2Fc^2^)/3'
_refine_ls_weighting_scheme calc
_refine_ls_wR_factor_gt 0.1329
_refine_ls_wR_factor_ref 0.1365
_reflns_Friedel_coverage 0.000
_reflns_number_gt 11308
_reflns_number_total 12145
_reflns_threshold_expression 'I > 2\s(I)'
_cod_data_source_file c5cc07541f2.cif
_cod_data_source_block mv_2_38Tb_A
_cod_database_code 7118629
_chemical_oxdiff_formula 'Tb W10 O71 H70 Na9'
_shelx_space_group_comment
;
The symmetry employed for this shelxl refinement is uniquely defined
by the following loop, which should always be used as a source of
symmetry information in preference to the above space-group names.
They are only intended as comments.
;
_cell_oxdiff_angle_alpha 82.857(3)
_cell_oxdiff_angle_beta 74.521(3)
_cell_oxdiff_angle_gamma 88.927(3)
_cell_oxdiff_length_a 12.7251(4)
_cell_oxdiff_length_b 13.0624(4)
_cell_oxdiff_length_c 20.4974(7)
_cell_oxdiff_measurement_reflns_used 11292
_cell_oxdiff_volume 3257.65(19)
_reflns_odcompleteness_completeness 97.42
_reflns_odcompleteness_iscentric 1
_reflns_odcompleteness_theta 66.97
_olex2_refinement_description
;
;
_shelx_shelxl_version_number 2014/7
_olex2_submission_special_instructions 'No special instructions were received'

loop_
_space_group_symop_id
_space_group_symop_operation_xyz
1 'x, y, z'
2 '-x, -y, -z'

loop_
_atom_site_label
_atom_site_type_symbol
_atom_site_fract_x
_atom_site_fract_y
_atom_site_fract_z
_atom_site_U_iso_or_equiv
_atom_site_adp_type
_atom_site_occupancy
_atom_site_site_symmetry_order
_atom_site_calc_flag
W9 W 1.12350(3) 0.22735(3) 0.61921(2) 0.01482(11) Uani 1 1 d
W8 W 0.94983(3) 0.03453(3) 0.67999(2) 0.01486(11) Uani 1 1 d
W2 W 0.73626(3) 0.44006(3) 0.90322(2) 0.01520(11) Uani 1 1 d
W6 W 1.16746(3) 0.22219(3) 0.76998(2) 0.01499(11) Uani 1 1 d
W5 W 0.82227(3) 0.56878(3) 0.75048(2) 0.01523(11) Uani 1 1 d
W4 W 0.66250(3) 0.43074(3) 0.69305(2) 0.01513(11) Uani 1 1 d
W3 W 0.57506(3) 0.30252(3) 0.84391(2) 0.01492(11) Uani 1 1 d
W7 W 0.99337(3) 0.03062(3) 0.82952(2) 0.01511(11) Uani 1 1 d
W1 W 0.55691(4) 0.55748(3) 0.82754(2) 0.01587(11) Uani 1 1 d
W10 W 1.20276(3) 0.00854(3) 0.69374(2) 0.01554(11) Uani 1 1 d
Tb1 Tb 0.87633(5) 0.28177(4) 0.76324(3) 0.01539(13) Uani 1 1 d
Na6 Na 0.1859(3) 0.6022(3) 0.76740(19) 0.0239(8) Uani 1 1 d
Na4 Na 0.2957(3) 0.2180(3) 0.9894(2) 0.0245(8) Uani 1 1 d
Na2 Na 0.5595(3) -0.0486(3) 0.79315(19) 0.0224(8) Uani 1 1 d
Na1 Na 0.6998(3) -0.0698(3) 0.62111(19) 0.0230(8) Uani 1 1 d
Na8 Na 0.4690(3) 0.7061(3) 0.43695(19) 0.0239(8) Uani 1 1 d
Na9 Na 0.0657(4) 0.6028(3) 0.50934(19) 0.0249(8) Uani 1 1 d
Na3 Na 0.3201(3) -0.0464(3) 0.93801(19) 0.0248(8) Uani 1 1 d
Na5 Na 0.1341(3) 0.5103(3) 0.94186(18) 0.0211(8) Uani 1 1 d
Na7 Na 0.2473(3) 0.6358(3) 0.58777(19) 0.0248(8) Uani 1 1 d
O2 O 0.6122(6) 0.5391(5) 0.9048(3) 0.0175(13) Uani 1 1 d
O34 O 1.0908(6) -0.0445(5) 0.6635(3) 0.0195(13) Uani 1 1 d
O25 O 1.1050(5) 0.1197(5) 0.8462(3) 0.0161(13) Uani 1 1 d
O29 O 1.0293(5) 0.1262(5) 0.5996(3) 0.0165(13) Uani 1 1 d
O35 O 1.2308(6) 0.1096(5) 0.6140(3) 0.0186(13) Uani 1 1 d
O32 O 1.2676(5) 0.1067(5) 0.7349(3) 0.0176(13) Uani 1 1 d
O3 O 0.4815(5) 0.4295(5) 0.8589(3) 0.0164(13) Uani 1 1 d
O51 O 0.4284(6) 0.2979(5) 1.0243(3) 0.0183(13) Uani 1 1 d
O9 O 0.6197(5) 0.3366(5) 0.9226(3) 0.0187(13) Uani 1 1 d
O13 O 0.7637(6) 0.5479(5) 0.6735(3) 0.0175(13) Uani 1 1 d
O7 O 0.8242(6) 0.5557(5) 0.8464(3) 0.0173(13) Uani 1 1 d
O11 O 0.5587(5) 0.3306(5) 0.7520(3) 0.0156(13) Uani 1 1 d
O46 O 0.3958(6) 0.0523(5) 0.8297(3) 0.0207(14) Uani 1 1 d
O5 O 0.6828(6) 0.6410(5) 0.7819(3) 0.0178(13) Uani 1 1 d
O33 O 1.1266(5) -0.0485(5) 0.7839(3) 0.0171(13) Uani 1 1 d
O22 O 1.0102(6) 0.3035(5) 0.6551(3) 0.0176(13) Uani 1 1 d
O27 O 0.9231(5) -0.0361(5) 0.7722(3) 0.0152(12) Uani 1 1 d
O15 O 0.8360(6) 0.3467(5) 0.8688(3) 0.0184(13) Uani 1 1 d
O63 O 0.1455(6) 0.7429(5) 0.4297(3) 0.0205(14) Uani 1 1 d
O69 O 0.9828(6) 0.1129(5) 0.4731(3) 0.0233(15) Uani 1 1 d
O49 O 0.1851(6) 0.0920(5) 0.9620(3) 0.0228(14) Uani 1 1 d
O62 O -0.0463(6) 0.4789(5) 0.5824(3) 0.0192(13) Uani 1 1 d
O12 O 0.6276(6) 0.4310(5) 0.6161(3) 0.0211(14) Uani 1 1 d
O4 O 0.5535(5) 0.5330(5) 0.7361(3) 0.0152(12) Uani 1 1 d
O24 O 1.2602(6) 0.2831(5) 0.8008(3) 0.0195(13) Uani 1 1 d
O40 O 0.6481(6) 0.0676(5) 0.6901(3) 0.0228(14) Uani 1 1 d
O19 O 1.0495(5) 0.3015(5) 0.7867(3) 0.0175(13) Uani 1 1 d
O28 O 0.8792(6) -0.0410(5) 0.6415(3) 0.0206(14) Uani 1 1 d
O6 O 0.6907(6) 0.4419(5) 0.7979(3) 0.0189(14) Uani 1 1 d
O8 O 0.7592(6) 0.4522(5) 0.9819(3) 0.0199(14) Uani 1 1 d
O16 O 0.6939(6) 0.2273(5) 0.8173(3) 0.0181(13) Uani 1 1 d
O18 O 0.9137(5) 0.4631(5) 0.7346(3) 0.0178(13) Uani 1 1 d
O21 O 0.8570(6) 0.1344(5) 0.7077(3) 0.0201(14) Uani 1 1 d
O14 O 0.9046(6) 0.6767(5) 0.7158(3) 0.0203(14) Uani 1 1 d
O30 O 1.1809(6) 0.2953(5) 0.5389(3) 0.0182(13) Uani 1 1 d
O56 O 0.3435(6) 0.4823(5) 0.7399(3) 0.0247(15) Uani 1 1 d
O26 O 0.9562(6) -0.0501(5) 0.9062(3) 0.0238(15) Uani 1 1 d
O68 O 0.5195(6) 0.7985(5) 0.3238(3) 0.0201(14) Uani 1 1 d
O55 O 0.2328(6) 0.6494(5) 0.8636(3) 0.0245(15) Uani 1 1 d
O53 O 0.0189(6) 0.3804(5) 1.0213(3) 0.0236(14) Uani 1 1 d
O54 O 0.0528(6) 0.4853(5) 0.8484(3) 0.0249(15) Uani 1 1 d
O60 O 0.2281(6) 0.5177(5) 0.5109(3) 0.0246(15) Uani 1 1 d
O52 O 0.2643(6) 0.3729(5) 0.9179(3) 0.0227(14) Uani 1 1 d
O65 O 0.3020(6) 0.7800(6) 0.4911(4) 0.0270(15) Uani 1 1 d
O41 O 0.7004(6) -0.1560(5) 0.7378(4) 0.0292(16) Uani 1 1 d
O39 O 0.7349(7) -0.2450(6) 0.5942(4) 0.0294(16) Uani 1 1 d
O45 O 0.1868(7) -0.1520(6) 0.9072(4) 0.0336(18) Uani 1 1 d
O47 O 0.2738(6) -0.1483(5) 1.0393(3) 0.0278(16) Uani 1 1 d
O44 O 0.6829(6) 0.0123(5) 0.8469(4) 0.0246(15) Uani 1 1 d
O36 O 1.3090(6) -0.0770(5) 0.6713(3) 0.0208(14) Uani 1 1 d
O48 O 0.3904(6) 0.0596(5) 1.0113(4) 0.0269(16) Uani 1 1 d
O64 O 0.4413(7) 0.5992(6) 0.5423(4) 0.0286(16) Uani 1 1 d
O43 O 0.4710(6) -0.1572(5) 0.8975(3) 0.0254(15) Uani 1 1 d
O57 O 0.0559(7) 0.7413(6) 0.7834(4) 0.0313(17) Uani 1 1 d
O50 O 0.1638(7) 0.2632(6) 1.0913(4) 0.0303(17) Uani 1 1 d
O17 O 0.7716(6) 0.3417(5) 0.6857(3) 0.0173(13) Uani 1 1 d
O71 O 0.9561(6) 0.2364(6) 0.9549(4) 0.0315(17) Uani 1 1 d
O67 O 0.6134(6) 0.5956(5) 0.3884(3) 0.0241(15) Uani 1 1 d
O58 O 0.2981(6) 0.7093(5) 0.6731(3) 0.0252(15) Uani 1 1 d
O59 O 0.1384(6) 0.5089(5) 0.6801(3) 0.0228(14) Uani 1 1 d
O61 O 0.0726(6) 0.7049(5) 0.5931(3) 0.0228(14) Uani 1 1 d
O23 O 1.2082(6) 0.2791(5) 0.6731(3) 0.0181(13) Uani 1 1 d
O20 O 0.8951(5) 0.1318(5) 0.8392(3) 0.0160(13) Uani 1 1 d
O10 O 0.4716(6) 0.2131(5) 0.8820(3) 0.0207(14) Uani 1 1 d
O37 O 0.5306(6) -0.0499(6) 0.5861(3) 0.0269(16) Uani 1 1 d
O38 O 0.7788(6) 0.0037(5) 0.5022(3) 0.0246(15) Uani 1 1 d
O31 O 1.0679(5) 0.1231(5) 0.7227(3) 0.0169(13) Uani 1 1 d
O70 O 0.5211(7) 0.6838(6) 0.6417(4) 0.038(2) Uani 1 1 d
O66 O 0.5551(6) 0.8540(6) 0.4632(4) 0.0291(16) Uani 1 1 d
O42 O 0.4507(7) -0.1536(6) 0.7514(5) 0.037(2) Uani 1 1 d
O1 O 0.4557(6) 0.6485(5) 0.8459(3) 0.0230(14) Uani 1 1 d

loop_
_atom_site_aniso_label
_atom_site_aniso_U_11
_atom_site_aniso_U_22
_atom_site_aniso_U_33
_atom_site_aniso_U_23
_atom_site_aniso_U_13
_atom_site_aniso_U_12
W9 0.0145(2) 0.0136(2) 0.01546(19) -0.00226(15) -0.00226(15) 0.00091(16)
W8 0.0142(2) 0.0137(2) 0.01669(19) -0.00353(15) -0.00346(15) 0.00075(16)
W2 0.0151(2) 0.0142(2) 0.01609(19) -0.00338(15) -0.00324(15) 0.00116(16)
W6 0.0143(2) 0.0138(2) 0.01690(19) -0.00289(15) -0.00384(15) 0.00050(16)
W5 0.0142(2) 0.0132(2) 0.0176(2) -0.00214(15) -0.00303(15) 0.00048(16)
W4 0.0145(2) 0.0147(2) 0.01594(19) -0.00233(15) -0.00343(15) 0.00112(16)
W3 0.0142(2) 0.0135(2) 0.01638(19) -0.00245(14) -0.00263(15) 0.00012(16)
W7 0.0152(2) 0.0134(2) 0.01611(19) -0.00170(15) -0.00334(15) 0.00077(16)
W1 0.0144(2) 0.0141(2) 0.01876(19) -0.00382(15) -0.00304(15) 0.00203(16)
W10 0.0145(2) 0.0134(2) 0.0181(2) -0.00304(15) -0.00289(15) 0.00202(16)
Tb1 0.0153(3) 0.0141(3) 0.0165(3) -0.0027(2) -0.0035(2) 0.0014(2)
Na6 0.026(2) 0.0224(19) 0.0226(17) -0.0028(15) -0.0045(15) -0.0017(16)
Na4 0.026(2) 0.0211(19) 0.0288(19) -0.0035(15) -0.0110(16) -0.0003(16)
Na2 0.021(2) 0.0209(19) 0.0248(18) -0.0022(14) -0.0060(15) 0.0003(15)
Na1 0.021(2) 0.0226(19) 0.0276(18) -0.0077(15) -0.0090(15) 0.0001(16)
Na8 0.024(2) 0.0232(19) 0.0224(17) -0.0011(15) -0.0031(15) 0.0007(16)
Na9 0.029(2) 0.0221(19) 0.0216(17) -0.0014(15) -0.0042(15) -0.0049(16)
Na3 0.026(2) 0.025(2) 0.0219(17) 0.0021(15) -0.0054(15) 0.0017(16)
Na5 0.019(2) 0.0201(18) 0.0229(17) -0.0043(14) -0.0033(14) -0.0009(15)
Na7 0.018(2) 0.032(2) 0.0245(18) -0.0041(16) -0.0053(15) -0.0002(16)
O2 0.023(4) 0.016(3) 0.015(3) -0.007(2) -0.006(2) 0.004(3)
O34 0.021(4) 0.019(3) 0.020(3) -0.007(2) -0.006(3) 0.001(3)
O25 0.014(3) 0.016(3) 0.019(3) 0.002(2) -0.006(2) -0.004(2)
O29 0.016(3) 0.015(3) 0.018(3) -0.003(2) -0.005(2) -0.005(3)
O35 0.021(4) 0.015(3) 0.017(3) -0.002(2) -0.001(2) 0.000(3)
O32 0.019(4) 0.013(3) 0.019(3) 0.000(2) -0.003(2) 0.005(3)
O3 0.012(3) 0.014(3) 0.020(3) -0.002(2) 0.001(2) -0.002(2)
O51 0.020(4) 0.014(3) 0.021(3) -0.006(2) -0.004(2) -0.002(3)
O9 0.011(3) 0.025(3) 0.020(3) -0.003(3) -0.004(2) -0.002(3)
O13 0.017(3) 0.015(3) 0.020(3) 0.001(2) -0.006(2) 0.001(3)
O7 0.019(4) 0.016(3) 0.015(3) 0.000(2) -0.003(2) 0.002(3)
O11 0.008(3) 0.021(3) 0.020(3) 0.000(2) -0.009(2) -0.004(2)
O46 0.022(4) 0.019(3) 0.025(3) -0.005(3) -0.011(3) 0.001(3)
O5 0.018(4) 0.015(3) 0.021(3) -0.002(2) -0.006(2) -0.001(3)
O33 0.019(4) 0.015(3) 0.014(3) 0.003(2) -0.001(2) 0.001(3)
O22 0.020(4) 0.014(3) 0.020(3) 0.000(2) -0.008(3) 0.004(3)
O27 0.018(3) 0.012(3) 0.016(3) -0.003(2) -0.003(2) 0.000(2)
O15 0.019(4) 0.017(3) 0.018(3) 0.001(2) -0.005(2) 0.001(3)
O63 0.024(4) 0.015(3) 0.024(3) -0.003(2) -0.008(3) 0.002(3)
O69 0.025(4) 0.022(4) 0.022(3) -0.004(3) -0.005(3) 0.003(3)
O49 0.023(4) 0.026(4) 0.021(3) -0.004(3) -0.008(3) 0.002(3)
O62 0.019(4) 0.019(3) 0.020(3) -0.003(2) -0.004(2) 0.000(3)
O12 0.017(4) 0.027(4) 0.021(3) -0.001(3) -0.008(3) 0.004(3)
O4 0.015(3) 0.015(3) 0.018(3) -0.003(2) -0.007(2) -0.006(2)
O24 0.023(4) 0.014(3) 0.024(3) -0.006(2) -0.010(3) 0.003(3)
O40 0.021(4) 0.019(3) 0.029(3) -0.004(3) -0.008(3) 0.003(3)
O19 0.017(4) 0.015(3) 0.022(3) -0.003(2) -0.006(2) 0.002(3)
O28 0.024(4) 0.023(3) 0.016(3) -0.008(2) -0.006(3) 0.007(3)
O6 0.024(4) 0.013(3) 0.016(3) -0.001(2) -0.001(3) 0.004(3)
O8 0.016(4) 0.021(3) 0.026(3) -0.008(3) -0.010(3) -0.003(3)
O16 0.019(4) 0.013(3) 0.022(3) 0.001(2) -0.006(2) 0.003(3)
O18 0.012(3) 0.017(3) 0.024(3) -0.001(2) -0.006(2) 0.002(3)
O21 0.024(4) 0.017(3) 0.021(3) -0.005(2) -0.006(3) 0.002(3)
O14 0.022(4) 0.015(3) 0.027(3) -0.004(3) -0.011(3) -0.002(3)
O30 0.019(4) 0.015(3) 0.017(3) 0.002(2) 0.000(2) -0.004(3)
O56 0.023(4) 0.020(3) 0.029(3) 0.003(3) -0.006(3) -0.004(3)
O26 0.023(4) 0.024(4) 0.022(3) 0.004(3) -0.006(3) -0.002(3)
O68 0.020(4) 0.018(3) 0.023(3) -0.003(2) -0.007(3) 0.006(3)
O55 0.026(4) 0.024(4) 0.023(3) -0.003(3) -0.005(3) 0.003(3)
O53 0.016(4) 0.023(4) 0.031(3) -0.008(3) -0.004(3) 0.001(3)
O54 0.026(4) 0.023(4) 0.026(3) -0.006(3) -0.006(3) 0.003(3)
O60 0.027(4) 0.020(3) 0.024(3) -0.001(3) -0.003(3) -0.001(3)
O52 0.020(4) 0.023(3) 0.025(3) -0.005(3) -0.006(3) 0.001(3)
O65 0.024(4) 0.027(4) 0.032(4) -0.001(3) -0.011(3) 0.000(3)
O41 0.027(4) 0.019(4) 0.035(4) 0.000(3) -0.001(3) 0.003(3)
O39 0.034(5) 0.025(4) 0.030(4) -0.008(3) -0.008(3) 0.006(3)
O45 0.037(5) 0.027(4) 0.047(4) -0.016(3) -0.023(4) 0.011(3)
O47 0.033(5) 0.023(4) 0.025(3) 0.002(3) -0.006(3) 0.008(3)
O44 0.017(4) 0.025(4) 0.032(4) -0.004(3) -0.006(3) -0.001(3)
O36 0.016(4) 0.023(3) 0.024(3) -0.004(3) -0.006(3) 0.004(3)
O48 0.029(4) 0.020(3) 0.032(4) -0.002(3) -0.009(3) -0.004(3)
O64 0.030(4) 0.026(4) 0.028(3) 0.000(3) -0.007(3) 0.004(3)
O43 0.025(4) 0.022(4) 0.026(3) -0.001(3) -0.003(3) 0.001(3)
O57 0.032(5) 0.025(4) 0.039(4) 0.002(3) -0.015(3) -0.009(3)
O50 0.029(4) 0.029(4) 0.031(4) -0.003(3) -0.004(3) -0.002(3)
O17 0.018(4) 0.014(3) 0.022(3) -0.004(2) -0.008(2) 0.002(3)
O71 0.025(4) 0.040(4) 0.035(4) -0.016(3) -0.013(3) 0.010(3)
O67 0.022(4) 0.018(3) 0.030(3) 0.003(3) -0.004(3) -0.001(3)
O58 0.024(4) 0.024(4) 0.027(3) -0.008(3) -0.005(3) -0.001(3)
O59 0.021(4) 0.023(3) 0.026(3) -0.002(3) -0.009(3) -0.004(3)
O61 0.014(4) 0.024(4) 0.027(3) -0.004(3) 0.000(3) 0.003(3)
O23 0.023(4) 0.018(3) 0.012(3) -0.001(2) -0.002(2) -0.004(3)
O20 0.014(3) 0.015(3) 0.017(3) -0.001(2) -0.002(2) 0.002(2)
O10 0.026(4) 0.018(3) 0.017(3) -0.002(2) -0.003(3) -0.004(3)
O37 0.022(4) 0.035(4) 0.021(3) -0.005(3) 0.000(3) 0.000(3)
O38 0.021(4) 0.026(4) 0.027(3) -0.004(3) -0.007(3) 0.002(3)
O31 0.016(4) 0.015(3) 0.020(3) -0.005(2) -0.003(2) -0.001(3)
O70 0.029(5) 0.036(4) 0.042(4) 0.013(4) -0.007(3) 0.004(4)
O66 0.018(4) 0.038(4) 0.032(4) -0.007(3) -0.005(3) -0.004(3)
O42 0.042(5) 0.022(4) 0.060(5) -0.010(4) -0.035(4) 0.007(4)
O1 0.016(4) 0.022(3) 0.031(3) -0.006(3) -0.005(3) 0.007(3)

loop_
_atom_type_symbol
_atom_type_description
_atom_type_scat_dispersion_real
_atom_type_scat_dispersion_imag
_atom_type_scat_source
Na Na 0.1353 0.1239 'International Tables Vol C Tables 4.2.6.8 and 6.1.1.4'
O O 0.0492 0.0322 'International Tables Vol C Tables 4.2.6.8 and 6.1.1.4'
Tb Tb -9.1472 9.1891 'International Tables Vol C Tables 4.2.6.8 and 6.1.1.4'
W W -5.4734 5.5774 'International Tables Vol C Tables 4.2.6.8 and 6.1.1.4'
H H 0.0000 0.0000 'International Tables Vol C Tables 4.2.6.8 and 6.1.1.4'

loop_
_exptl_crystal_face_index_h
_exptl_crystal_face_index_k
_exptl_crystal_face_index_l
_exptl_crystal_face_perp_dist
_exptl_oxdiff_crystal_face_indexfrac_h
_exptl_oxdiff_crystal_face_indexfrac_k
_exptl_oxdiff_crystal_face_indexfrac_l
_exptl_oxdiff_crystal_face_x
_exptl_oxdiff_crystal_face_y
_exptl_oxdiff_crystal_face_z
0 -8 -12 0.0479 0.0556 -7.9434 -11.9616 -1.0847 0.6169 0.0400
-2 6 0 0.0635 -2.0049 5.9793 -0.0491 0.5908 -0.0389 0.4613
4 2 -1 0.0371 4.0250 2.0174 -0.9917 0.2759 0.4804 -0.2041
-6 1 -6 0.0388 -5.9945 0.9993 -5.9946 -0.1400 -0.1226 0.7685
0 0 1 0.0150 -0.0000 -0.0000 1.0000 0.0205 -0.0668 -0.0361
0 0 -1 0.0150 0.0000 0.0000 -1.0000 -0.0205 0.0668 0.0361

loop_
_geom_angle_atom_site_label_1
_geom_angle_atom_site_label_2
_geom_angle_atom_site_label_3
_geom_angle
_geom_angle_site_symmetry_1
_geom_angle_site_symmetry_3
O29 W9 O35 83.9(3) . .
O29 W9 O31 77.8(2) . .
O35 W9 O31 74.1(2) . .
O22 W9 O29 92.0(3) . .
O22 W9 O35 158.0(3) . .
O22 W9 O23 91.4(3) . .
O22 W9 O31 84.0(2) . .
O30 W9 O29 102.7(3) . .
O30 W9 O35 98.2(3) . .
O30 W9 O22 103.7(3) . .
O30 W9 O23 101.7(3) . .
O30 W9 O31 172.2(3) . .
O23 W9 O29 153.8(3) . .
O23 W9 O35 83.4(3) . .
O23 W9 O31 76.8(2) . .
O34 W8 O31 73.5(2) . .
O29 W8 O34 83.7(3) . .
O29 W8 O31 77.5(2) . .
O27 W8 O34 84.0(3) . .
O27 W8 O29 155.4(3) . .
O27 W8 O31 78.6(2) . .
O28 W8 O34 98.1(3) . .
O28 W8 O29 99.5(3) . .
O28 W8 O27 103.3(3) . .
O28 W8 O21 104.2(3) . .
O28 W8 O31 171.2(3) . .
O21 W8 O34 157.7(3) . .
O21 W8 O29 91.3(3) . .
O21 W8 O27 92.0(3) . .
O21 W8 O31 84.2(3) . .
O2 W2 O6 72.8(2) . .
O9 W2 O2 82.9(3) . .
O9 W2 O7 152.4(3) . .
O9 W2 O6 75.8(2) . .
O7 W2 O2 83.4(3) . .
O7 W2 O6 77.4(2) . .
O15 W2 O2 156.5(3) . .
O15 W2 O9 90.6(3) . .
O15 W2 O7 92.5(3) . .
O15 W2 O6 83.7(3) . .
O8 W2 O2 100.1(3) . .
O8 W2 O9 105.2(3) . .
O8 W2 O7 100.7(3) . .
O8 W2 O15 103.4(3) . .
O8 W2 O6 172.8(3) . .
O25 W6 O32 84.4(3) . .
O25 W6 O23 154.5(3) . .
O25 W6 O31 78.7(2) . .
O32 W6 O31 74.4(3) . .
O24 W6 O25 101.2(3) . .
O24 W6 O32 96.0(3) . .
O24 W6 O19 104.2(3) . .
O24 W6 O23 102.0(3) . .
O24 W6 O31 170.4(3) . .
O19 W6 O25 93.2(3) . .
O19 W6 O32 159.7(3) . .
O19 W6 O23 91.3(3) . .
O19 W6 O31 85.3(3) . .
O23 W6 O32 82.8(3) . .
O23 W6 O31 76.6(2) . .
O13 W5 O5 83.3(3) . .
O13 W5 O6 77.2(2) . .
O7 W5 O13 155.6(3) . .
O7 W5 O5 84.7(3) . .
O7 W5 O6 79.0(3) . .
O5 W5 O6 73.6(2) . .
O18 W5 O13 91.7(3) . .
O18 W5 O7 91.7(3) . .
O18 W5 O5 158.3(3) . .
O18 W5 O6 84.8(3) . .
O14 W5 O13 100.5(3) . .
O14 W5 O7 102.1(3) . .
O14 W5 O5 97.9(3) . .
O14 W5 O6 171.3(3) . .
O14 W5 O18 103.8(3) . .
O13 W4 O4 83.4(3) . .
O13 W4 O6 77.9(2) . .
O11 W4 O13 154.5(3) . .
O11 W4 O4 83.3(3) . .
O11 W4 O6 77.6(2) . .
O12 W4 O13 102.6(3) . .
O12 W4 O11 101.0(3) . .
O12 W4 O4 99.2(3) . .
O12 W4 O6 173.3(3) . .
O12 W4 O17 103.2(3) . .
O4 W4 O6 74.2(2) . .
O17 W4 O13 91.5(3) . .
O17 W4 O11 92.5(3) . .
O17 W4 O4 157.5(3) . .
O17 W4 O6 83.4(3) . .
O3 W3 O6 74.1(2) . .
O9 W3 O3 83.5(3) . .
O9 W3 O6 77.7(2) . .
O11 W3 O3 83.1(3) . .
O11 W3 O9 154.0(3) . .
O11 W3 O6 77.3(2) . .
O16 W3 O3 158.9(3) . .
O16 W3 O9 91.9(3) . .
O16 W3 O11 92.6(3) . .
O16 W3 O6 84.8(3) . .
O10 W3 O3 96.3(3) . .
O10 W3 O9 101.5(3) . .
O10 W3 O11 102.1(3) . .
O10 W3 O6 170.4(3) . .
O10 W3 O16 104.8(3) . .
O25 W7 O33 82.7(3) . .
O25 W7 O31 76.8(2) . .
O33 W7 O31 73.6(2) . .
O27 W7 O25 154.2(3) . .
O27 W7 O33 83.9(3) . .
O27 W7 O31 78.3(2) . .
O26 W7 O25 101.1(3) . .
O26 W7 O33 97.4(3) . .
O26 W7 O27 102.4(3) . .
O26 W7 O20 104.8(3) . .
O26 W7 O31 170.9(3) . .
O20 W7 O25 91.8(3) . .
O20 W7 O33 157.8(2) . .
O20 W7 O27 92.3(3) . .
O20 W7 O31 84.2(2) . .
O2 W1 O3 88.5(3) . .
O2 W1 O5 87.8(3) . .
O2 W1 O4 153.8(3) . .
O2 W1 O6 77.9(2) . .
O3 W1 O5 153.4(3) . .
O3 W1 O4 86.7(3) . .
O3 W1 O6 77.5(3) . .
O5 W1 O4 85.1(3) . .
O5 W1 O6 76.0(3) . .
O4 W1 O6 76.0(2) . .
O1 W1 O2 104.6(3) . .
O1 W1 O3 103.9(3) . .
O1 W1 O5 102.5(3) . .
O1 W1 O4 101.5(3) . .
O1 W1 O6 177.1(3) . .
O34 W10 O35 87.6(3) . .
O34 W10 O32 154.5(3) . .
O34 W10 O33 87.8(3) . .
O34 W10 O31 77.6(3) . .
O35 W10 O32 86.4(3) . .
O35 W10 O31 77.3(2) . .
O32 W10 O31 76.9(2) . .
O33 W10 O35 154.8(3) . .
O33 W10 O32 87.3(3) . .
O33 W10 O31 77.5(2) . .
O36 W10 O34 103.8(3) . .
O36 W10 O35 102.0(3) . .
O36 W10 O32 101.6(3) . .
O36 W10 O33 103.1(3) . .
O36 W10 O31 178.4(3) . .
O22 Tb1 O19 73.4(2) . .
O22 Tb1 O21 73.7(2) . .
O15 Tb1 O22 139.5(2) . .
O15 Tb1 O19 74.7(2) . .
O15 Tb1 O16 75.5(2) . .
O15 Tb1 O18 75.5(2) . .
O15 Tb1 O21 144.2(2) . .
O15 Tb1 O17 117.9(2) . .
O15 Tb1 O20 78.0(2) . .
O19 Tb1 O21 115.9(2) . .
O16 Tb1 O22 143.0(2) . .
O16 Tb1 O19 141.6(2) . .
O16 Tb1 O18 118.0(2) . .
O16 Tb1 O21 77.5(2) . .
O16 Tb1 O17 73.6(2) . .
O16 Tb1 O20 76.3(2) . .
O18 Tb1 O22 73.4(2) . .
O18 Tb1 O19 76.8(2) . .
O18 Tb1 O21 138.9(2) . .
O18 Tb1 O20 144.8(2) . .
O17 Tb1 O22 77.0(2) . .
O17 Tb1 O19 143.1(2) . .
O17 Tb1 O18 73.9(2) . .
O17 Tb1 O21 75.3(2) . .
O17 Tb1 O20 140.2(2) . .
O20 Tb1 O22 115.8(2) . .
O20 Tb1 O19 74.2(2) . .
O20 Tb1 O21 73.1(2) . .
Na5 Na6 Na7 167.22(16) . .
O56 Na6 Na5 90.5(2) . .
O56 Na6 Na7 79.95(19) . .
O55 Na6 Na5 42.71(19) . .
O55 Na6 Na7 145.5(2) . .
O55 Na6 O56 93.2(3) . .
O55 Na6 O54 85.9(3) . .
O55 Na6 O57 85.6(3) . .
O55 Na6 O58 104.7(3) . .
O55 Na6 O59 166.0(3) . .
O54 Na6 Na5 44.44(19) . .
O54 Na6 Na7 128.5(2) . .
O54 Na6 O56 99.6(3) . .
O54 Na6 O59 84.4(3) . .
O57 Na6 Na5 95.2(2) . .
O57 Na6 Na7 95.4(2) . .
O57 Na6 O56 170.1(3) . .
O57 Na6 O54 90.1(3) . .
O57 Na6 O59 104.4(3) . .
O58 Na6 Na5 146.4(2) . .
O58 Na6 Na7 41.06(19) . .
O58 Na6 O56 82.3(3) . .
O58 Na6 O54 169.2(3) . .
O58 Na6 O57 88.5(3) . .
O58 Na6 O59 85.6(3) . .
O59 Na6 Na5 125.2(2) . .
O59 Na6 Na7 44.70(18) . .
O59 Na6 O56 78.5(3) . .
O51 Na4 Na3 123.9(2) . .
O51 Na4 O49 163.6(3) . .
O51 Na4 O52 93.1(3) . .
O51 Na4 O48 85.3(3) . .
O51 Na4 O50 87.9(3) . .
O51 Na4 O10 77.8(2) . .
O49 Na4 Na3 41.01(19) . .
O49 Na4 O52 102.0(3) . .
O49 Na4 O48 78.3(3) . .
O49 Na4 O50 97.3(3) . .
O49 Na4 O10 98.3(3) . .
O52 Na4 Na3 124.8(2) . .
O52 Na4 O10 80.3(2) . .
O48 Na4 Na3 41.77(19) . .
O48 Na4 O52 153.4(3) . .
O48 Na4 O50 112.5(3) . .
O48 Na4 O10 73.4(2) . .
O50 Na4 Na3 123.4(2) . .
O50 Na4 O52 94.0(3) . .
O50 Na4 O10 164.2(3) . .
O10 Na4 Na3 71.19(18) . .
Na1 Na2 Na3 155.24(15) . .
O46 Na2 Na1 125.0(2) . .
O46 Na2 Na3 40.47(17) . .
O46 Na2 O40 97.4(3) . .
O40 Na2 Na1 42.41(18) . .
O40 Na2 Na3 137.4(2) . .
O41 Na2 Na1 45.14(19) . .
O41 Na2 Na3 143.3(2) . .
O41 Na2 O46 166.8(3) . .
O41 Na2 O40 79.0(3) . .
O41 Na2 O43 102.8(3) . .
O44 Na2 Na1 108.4(2) . .
O44 Na2 Na3 96.0(2) . .
O44 Na2 O46 104.5(3) . .
O44 Na2 O40 88.5(3) . .
O44 Na2 O41 88.1(3) . .
O44 Na2 O43 90.2(3) . .
O44 Na2 O42 164.3(3) . .
O43 Na2 Na1 139.9(2) . .
O43 Na2 Na3 40.94(19) . .
O43 Na2 O46 81.1(3) . .
O43 Na2 O40 177.7(3) . .
O42 Na2 Na1 73.2(3) . .
O42 Na2 Na3 84.6(3) . .
O42 Na2 O46 86.1(3) . .
O42 Na2 O40 101.8(3) . .
O42 Na2 O41 82.2(3) . .
O42 Na2 O43 79.9(3) . .
O40 Na1 Na2 43.73(18) . .
O40 Na1 O28 82.4(3) . .
O40 Na1 O41 77.6(3) . .
O40 Na1 O39 158.2(3) . .
O40 Na1 O37 90.1(3) . .
O40 Na1 O38 109.2(3) . .
O28 Na1 Na2 92.42(19) . .
O28 Na1 O41 70.7(3) . .
O41 Na1 Na2 42.22(19) . .
O39 Na1 Na2 115.0(2) . .
O39 Na1 O28 95.7(3) . .
O39 Na1 O41 81.2(3) . .
O39 Na1 O37 96.3(3) . .
O39 Na1 O38 92.4(3) . .
O37 Na1 Na2 91.5(2) . .
O37 Na1 O28 164.4(3) . .
O37 Na1 O41 121.1(3) . .
O37 Na1 O38 81.9(3) . .
O38 Na1 Na2 152.4(2) . .
O38 Na1 O28 87.6(3) . .
O38 Na1 O41 156.5(3) . .
O12 Na8 Na7 83.46(19) 2_666 .
O68 Na8 Na7 145.4(2) . .
O68 Na8 O12 86.0(2) . 2_666
O68 Na8 O66 82.4(3) . .
O65 Na8 Na7 43.85(19) . .
O65 Na8 O12 93.6(3) . 2_666
O65 Na8 O68 104.4(3) . .
O65 Na8 O67 166.9(3) . .
O65 Na8 O66 85.7(3) . .
O64 Na8 Na7 42.3(2) . .
O64 Na8 O12 92.4(3) . 2_666
O64 Na8 O68 171.5(3) . .
O64 Na8 O65 84.0(3) . .
O64 Na8 O67 88.8(3) . .
O64 Na8 O66 99.6(3) . .
O67 Na8 Na7 125.8(2) . .
O67 Na8 O12 75.6(3) . 2_666
O67 Na8 O68 82.7(2) . .
O67 Na8 O66 106.4(3) . .
O66 Na8 Na7 104.1(2) . .
O66 Na8 O12 167.8(3) . 2_666
Na7 Na9 Na9 133.3(2) . 2_566
O63 Na9 Na9 130.4(3) . 2_566
O63 Na9 Na7 87.6(2) . .
O63 Na9 O62 87.7(3) . 2_566
O62 Na9 Na9 45.16(19) . 2_566
O62 Na9 Na9 43.82(18) 2_566 2_566
O62 Na9 Na7 139.0(2) 2_566 .
O62 Na9 Na7 102.5(2) . .
O62 Na9 O63 167.7(3) . .
O62 Na9 O62 89.0(3) . 2_566
O62 Na9 O60 95.7(3) . .
O62 Na9 O61 95.0(3) . .
O60 Na9 Na9 95.4(3) . 2_566
O60 Na9 Na7 48.1(2) . .
O60 Na9 O63 96.2(3) . .
O60 Na9 O62 92.1(3) . 2_566
O61 Na9 Na9 139.6(3) . 2_566
O61 Na9 Na7 47.3(2) . .
O61 Na9 O63 86.8(3) . .
O61 Na9 O62 171.4(3) . 2_566
O61 Na9 O60 95.1(3) . .
Na2 Na3 Na4 107.84(14) . .
O46 Na3 Na4 80.0(2) . .
O46 Na3 Na2 41.50(19) . .
O46 Na3 O49 87.1(3) . .
O46 Na3 O45 99.3(3) . .
O46 Na3 O48 98.9(3) . .
O46 Na3 O43 82.4(3) . .
O49 Na3 Na4 39.49(19) . .
O49 Na3 Na2 128.0(2) . .
O49 Na3 O48 75.6(3) . .
O45 Na3 Na4 130.0(2) . .
O45 Na3 Na2 102.8(2) . .
O45 Na3 O49 90.6(3) . .
O45 Na3 O48 156.4(3) . .
O47 Na3 Na4 102.9(2) . .
O47 Na3 Na2 130.5(2) . .
O47 Na3 O46 171.5(3) . .
O47 Na3 O49 100.2(3) . .
O47 Na3 O45 84.9(3) . .
O47 Na3 O48 79.0(3) . .
O47 Na3 O43 90.0(3) . .
O48 Na3 Na4 40.33(19) . .
O48 Na3 Na2 100.7(2) . .
O43 Na3 Na4 134.4(2) . .
O43 Na3 Na2 41.22(18) . .
O43 Na3 O49 169.1(3) . .
O43 Na3 O45 94.2(3) . .
O43 Na3 O48 102.9(3) . .
Na6 Na5 Na5 123.74(18) . 2_567
O8 Na5 Na6 126.5(2) 2_667 .
O8 Na5 Na5 100.2(2) 2_667 2_567
O8 Na5 O54 170.0(3) 2_667 .
O8 Na5 O52 83.1(3) 2_667 .
O55 Na5 Na6 41.93(19) . .
O55 Na5 Na5 132.9(3) . 2_567
O55 Na5 O8 86.6(3) . 2_667
O55 Na5 O53 91.2(3) . 2_567
O55 Na5 O53 174.4(3) . .
O55 Na5 O54 84.4(3) . .
O55 Na5 O52 100.0(3) . .
O53 Na5 Na6 95.6(2) 2_567 .
O53 Na5 Na6 137.0(2) . .
O53 Na5 Na5 41.73(19) 2_567 2_567
O53 Na5 Na5 41.61(18) . 2_567
O53 Na5 O8 95.8(3) . 2_667
O53 Na5 O8 99.5(3) 2_567 2_667
O53 Na5 O53 83.3(3) 2_567 .
O53 Na5 O54 85.2(3) 2_567 .
O53 Na5 O54 93.6(3) . .
O53 Na5 O52 85.4(3) . .
O53 Na5 O52 168.7(3) 2_567 .
O54 Na5 Na6 43.75(19) . .
O54 Na5 Na5 89.2(2) . 2_567
O52 Na5 Na6 91.6(2) . .
O52 Na5 Na5 127.0(2) . 2_567
O52 Na5 O54 94.1(3) . .
Na6 Na7 Na8 141.76(16) . .
Na9 Na7 Na6 121.67(15) . .
Na9 Na7 Na8 96.57(13) . .
O60 Na7 Na6 130.1(2) . .
O60 Na7 Na8 75.9(2) . .
O60 Na7 Na9 46.5(2) . .
O60 Na7 O65 91.3(3) . .
O60 Na7 O64 81.9(3) . .
O60 Na7 O59 86.3(3) . .
O65 Na7 Na6 138.3(2) . .
O65 Na7 Na8 40.67(19) . .
O65 Na7 Na9 80.5(2) . .
O64 Na7 Na6 108.3(2) . .
O64 Na7 Na8 40.44(18) . .
O64 Na7 Na9 123.4(2) . .
O64 Na7 O65 79.1(3) . .
O64 Na7 O59 117.2(3) . .
O58 Na7 Na6 42.1(2) . .
O58 Na7 Na8 103.9(2) . .
O58 Na7 Na9 148.9(3) . .
O58 Na7 O60 162.2(3) . .
O58 Na7 O65 100.0(3) . .
O58 Na7 O64 86.8(3) . .
O58 Na7 O59 86.8(3) . .
O58 Na7 O61 102.8(3) . .
O59 Na7 Na6 44.90(18) . .
O59 Na7 Na8 152.6(2) . .
O59 Na7 Na9 85.6(2) . .
O59 Na7 O65 162.9(3) . .
O61 Na7 Na6 90.3(2) . .
O61 Na7 Na8 119.3(2) . .
O61 Na7 Na9 46.2(2) . .
O61 Na7 O60 92.4(3) . .
O61 Na7 O65 81.6(3) . .
O61 Na7 O64 159.8(3) . .
O61 Na7 O59 81.5(3) . .
W1 O2 W2 117.4(3) . .
W10 O34 W8 116.4(3) . .
W6 O25 W7 113.4(3) . .
W9 O29 W8 114.0(3) . .
W10 O35 W9 115.0(3) . .
W10 O32 W6 114.6(3) . .
W1 O3 W3 115.2(3) . .
W3 O9 W2 115.8(3) . .
W4 O13 W5 113.4(3) . .
W2 O7 W5 113.9(3) . .
W4 O11 W3 114.1(3) . .
Na3 O46 Na2 98.0(3) . .
W1 O5 W5 117.2(3) . .
W10 O33 W7 115.6(3) . .
W9 O22 Tb1 131.8(3) . .
W8 O27 W7 113.5(3) . .
W2 O15 Tb1 130.4(3) . .
Na4 O49 Na3 99.5(3) . .
Na9 O62 Na9 91.0(3) . 2_566
W4 O12 Na8 134.2(3) . 2_666
W1 O4 W4 115.2(3) . .
Na1 O40 Na2 93.9(3) . .
W6 O19 Tb1 130.0(3) . .
W8 O28 Na1 144.0(4) . .
W5 O6 W2 88.8(2) . .
W4 O6 W2 173.5(3) . .
W4 O6 W5 90.7(2) . .
W4 O6 W3 89.9(2) . .
W3 O6 W2 89.8(2) . .
W3 O6 W5 173.6(3) . .
W1 O6 W2 91.9(2) . .
W1 O6 W5 93.2(2) . .
W1 O6 W4 94.6(2) . .
W1 O6 W3 93.1(2) . .
W2 O8 Na5 155.4(4) . 2_667
W3 O16 Tb1 129.6(3) . .
W5 O18 Tb1 129.1(3) . .
W8 O21 Tb1 131.3(4) . .
Na6 O55 Na5 95.4(3) . .
Na5 O53 Na5 96.7(3) 2_567 .
Na6 O54 Na5 91.8(3) . .
Na9 O60 Na7 85.4(3) . .
Na5 O52 Na4 131.1(3) . .
Na8 O65 Na7 95.5(3) . .
Na2 O41 Na1 92.6(3) . .
Na4 O48 Na3 97.9(3) . .
Na8 O64 Na7 97.3(3) . .
Na3 O43 Na2 97.8(3) . .
W4 O17 Tb1 131.1(3) . .
Na7 O58 Na6 96.9(3) . .
Na7 O59 Na6 90.4(3) . .
Na9 O61 Na7 86.5(3) . .
W9 O23 W6 115.0(3) . .
W7 O20 Tb1 131.1(3) . .
W3 O10 Na4 131.5(3) . .
W9 O31 W8 89.9(2) . .
W9 O31 W7 173.1(3) . .
W8 O31 W7 88.7(2) . .
W6 O31 W9 90.6(2) . .
W6 O31 W8 173.3(3) . .
W6 O31 W7 90.0(2) . .
W10 O31 W9 93.6(2) . .
W10 O31 W8 92.6(2) . .
W10 O31 W6 94.1(2) . .
W10 O31 W7 93.2(2) . .

loop_
_geom_bond_atom_site_label_1
_geom_bond_atom_site_label_2
_geom_bond_distance
_geom_bond_site_symmetry_2
W9 O29 1.948(6) .
W9 O35 2.031(7) .
W9 O22 1.780(7) .
W9 O30 1.747(6) .
W9 O23 1.920(7) .
W9 O31 2.318(6) .
W8 O34 2.023(7) .
W8 O29 1.960(6) .
W8 O27 1.942(6) .
W8 O28 1.736(7) .
W8 O21 1.785(7) .
W8 O31 2.321(6) .
W2 O2 2.018(6) .
W2 O9 1.953(7) .
W2 O7 1.955(6) .
W2 O15 1.809(7) .
W2 O6 2.377(6) .
W2 O8 1.740(6) .
W6 O25 1.929(6) .
W6 O32 2.030(6) .
W6 O24 1.727(7) .
W6 O19 1.788(6) .
W6 O23 1.966(6) .
W6 O31 2.290(6) .
W5 O13 1.965(6) .
W5 O7 1.958(6) .
W5 O5 1.983(7) .
W5 O6 2.309(7) .
W5 O18 1.792(6) .
W5 O14 1.732(7) .
W4 O13 1.951(7) .
W4 O11 1.933(6) .
W4 O12 1.748(6) .
W4 O4 2.014(6) .
W4 O6 2.293(6) .
W4 O17 1.781(6) .
W3 O3 2.030(6) .
W3 O9 1.949(6) .
W3 O11 1.939(6) .
W3 O6 2.303(6) .
W3 O16 1.786(7) .
W3 O10 1.729(7) .
W7 O25 1.977(6) .
W7 O33 2.036(6) .
W7 O27 1.946(6) .
W7 O26 1.736(6) .
W7 O20 1.795(6) .
W7 O31 2.330(6) .
W1 O2 1.885(6) .
W1 O3 1.896(6) .
W1 O5 1.908(7) .
W1 O4 1.952(6) .
W1 O6 2.264(6) .
W1 O1 1.735(7) .
W10 O34 1.874(7) .
W10 O35 1.927(6) .
W10 O32 1.928(7) .
W10 O33 1.907(6) .
W10 O36 1.740(7) .
W10 O31 2.262(6) .
Tb1 O22 2.397(6) .
Tb1 O15 2.349(6) .
Tb1 O19 2.403(7) .
Tb1 O16 2.369(7) .
Tb1 O18 2.394(6) .
Tb1 O21 2.403(6) .
Tb1 O17 2.386(6) .
Tb1 O20 2.396(6) .
Na6 Na5 3.517(5) .
Na6 Na7 3.526(5) .
Na6 O56 2.508(8) .
Na6 O55 2.360(8) .
Na6 O54 2.433(8) .
Na6 O57 2.428(9) .
Na6 O58 2.380(8) .
Na6 O59 2.489(8) .
Na4 Na3 3.717(6) .
Na4 O51 2.313(8) .
Na4 O49 2.397(8) .
Na4 O52 2.439(8) .
Na4 O48 2.429(8) .
Na4 O50 2.436(9) .
Na4 O10 2.694(8) .
Na2 Na1 3.544(5) .
Na2 Na3 3.645(6) .
Na2 O46 2.439(8) .
Na2 O40 2.456(8) .
Na2 O41 2.384(8) .
Na2 O44 2.345(8) .
Na2 O43 2.425(8) .
Na2 O42 2.351(9) .
Na1 O40 2.396(8) .
Na1 O28 2.471(8) .
Na1 O41 2.515(8) .
Na1 O39 2.426(8) .
Na1 O37 2.445(9) .
Na1 O38 2.453(8) .
Na8 Na7 3.618(6) .
Na8 O12 2.680(8) 2_666
Na8 O68 2.406(7) .
Na8 O65 2.369(9) .
Na8 O64 2.366(8) .
Na8 O67 2.394(8) .
Na8 O66 2.425(9) .
Na9 Na9 3.305(8) 2_566
Na9 Na7 3.210(6) .
Na9 O63 2.342(7) .
Na9 O62 2.289(7) .
Na9 O62 2.344(7) 2_566
Na9 O60 2.335(9) .
Na9 O61 2.321(8) .
Na3 O46 2.389(7) .
Na3 O49 2.473(8) .
Na3 O45 2.461(9) .
Na3 O47 2.264(7) .
Na3 O48 2.500(8) .
Na3 O43 2.411(8) .
Na5 Na5 3.596(8) 2_567
Na5 O8 2.425(7) 2_667
Na5 O55 2.396(8) .
Na5 O53 2.410(8) .
Na5 O53 2.404(8) 2_567
Na5 O54 2.463(8) .
Na5 O52 2.425(8) .
Na7 O60 2.397(8) .
Na7 O65 2.518(8) .
Na7 O64 2.455(9) .
Na7 O58 2.333(8) .
Na7 O59 2.481(8) .
Na7 O61 2.364(8) .
O62 Na9 2.344(7) 2_566
O12 Na8 2.680(8) 2_666
O8 Na5 2.424(7) 2_667
O53 Na5 2.404(8) 2_567

loop_
_geom_torsion_atom_site_label_1
_geom_torsion_atom_site_label_2
_geom_torsion_atom_site_label_3
_geom_torsion_atom_site_label_4
_geom_torsion
_geom_torsion_site_symmetry_4
O2 W2 O15 Tb1 3.2(10) .
O2 W2 O8 Na5 -121.7(9) 2_667
O2 W1 O3 W3 -76.5(3) .
O34 W8 O28 Na1 173.3(6) .
O34 W8 O21 Tb1 -1.0(10) .
O25 W6 O19 Tb1 -77.3(4) .
O25 W7 O20 Tb1 77.0(4) .
O29 W9 O22 Tb1 76.6(4) .
O29 W8 O28 Na1 -101.8(6) .
O29 W8 O21 Tb1 -77.5(4) .
O35 W9 O22 Tb1 -1.9(11) .
O35 W10 O34 W8 -78.1(4) .
O32 W6 O19 Tb1 5.1(10) .
O32 W10 O34 W8 -1.8(8) .
O3 W3 O16 Tb1 1.0(10) .
O3 W3 O10 Na4 -34.8(5) .
O3 W1 O2 W2 77.4(4) .
O9 W2 O15 Tb1 76.7(4) .
O9 W2 O8 Na5 153.0(9) 2_667
O9 W3 O16 Tb1 -75.7(4) .
O9 W3 O10 Na4 49.8(5) .
O13 W5 O18 Tb1 -78.6(4) .
O13 W4 O12 Na8 165.0(4) 2_666
O13 W4 O17 Tb1 78.1(4) .
O7 W2 O15 Tb1 -75.9(4) .
O7 W2 O8 Na5 -36.5(9) 2_667
O7 W5 O18 Tb1 77.3(4) .
O11 W4 O12 Na8 -24.8(5) 2_666
O11 W4 O17 Tb1 -76.7(4) .
O11 W3 O16 Tb1 78.7(4) .
O11 W3 O10 Na4 -119.1(4) .
O5 W5 O18 Tb1 -2.6(10) .
O5 W1 O2 W2 -76.3(4) .
O5 W1 O3 W3 5.7(8) .
O33 W7 O20 Tb1 2.1(10) .
O33 W10 O34 W8 77.1(4) .
O27 W8 O28 Na1 87.5(6) .
O27 W8 O21 Tb1 78.1(4) .
O27 W7 O20 Tb1 -77.5(4) .
O15 W2 O8 Na5 58.6(9) 2_667
O12 W4 O17 Tb1 -178.7(4) .
O4 W4 O12 Na8 -109.8(5) 2_666
O4 W4 O17 Tb1 1.8(10) .
O4 W1 O2 W2 -2.0(8) .
O4 W1 O3 W3 77.8(3) .
O24 W6 O19 Tb1 -179.7(4) .
O28 W8 O21 Tb1 -177.6(4) .
O6 W2 O15 Tb1 1.1(4) .
O6 W5 O18 Tb1 -1.5(4) .
O6 W4 O17 Tb1 0.5(4) .
O6 W3 O16 Tb1 1.8(4) .
O6 W1 O2 W2 -0.1(3) .
O6 W1 O3 W3 1.4(3) .
O8 W2 O15 Tb1 -177.5(4) .
O16 W3 O10 Na4 144.9(4) .
O21 W8 O28 Na1 -8.0(7) .
O14 W5 O18 Tb1 -179.8(4) .
O30 W9 O22 Tb1 -179.7(4) .
O26 W7 O20 Tb1 179.1(4) .
O36 W10 O34 W8 -179.9(3) .
O17 W4 O12 Na8 70.4(5) 2_666
O23 W9 O22 Tb1 -77.4(4) .
O23 W6 O19 Tb1 77.6(4) .
O10 W3 O16 Tb1 -178.1(4) .
O31 W9 O22 Tb1 -0.8(4) .
O31 W8 O21 Tb1 -0.2(4) .
O31 W6 O19 Tb1 1.1(4) .
O31 W7 O20 Tb1 0.5(4) .
O31 W10 O34 W8 -0.6(3) .
O1 W1 O2 W2 -178.6(4) .
O1 W1 O3 W3 178.8(3) .
